data_4334385
loop_
_publ_author_name
'Juan Gil-Rubio'
'Ver\'onica C\'amara'
'Delia Bautista'
'Jos\'e Vicente'

_publ_section_title
;
 Mono- and Dinuclear Ag(I), Au(I), and Au(III) Metallamacrocycles
 Containing N-Heterocyclic Dicarbene Ligands
;
_journal_name_full 'Inorganic Chemistry'
_journal_page_first 4071
_journal_page_last 4083
_journal_paper_doi 10.1021/ic400184p
_journal_volume 52
_journal_year 2013
_chemical_formula_sum 'C16 H26 Au Br N4'
_chemical_formula_weight 551.28
_chemical_name_systematic
; 
 ? 
;
_space_group_IT_number 15
_symmetry_cell_setting monoclinic
_symmetry_space_group_name_Hall '-C 2yc'
_symmetry_space_group_name_H-M 'C 1 2/c 1'
_atom_sites_solution_hydrogens geom
_atom_sites_solution_primary direct
_atom_sites_solution_secondary difmap
_audit_creation_method SHELXL-97
_cell_angle_alpha 90.00
_cell_angle_beta 103.553(2)
_cell_angle_gamma 90.00
_cell_formula_units_Z 8
_cell_length_a 11.3478(8)
_cell_length_b 18.1962(13)
_cell_length_c 18.3462(13)
_cell_measurement_reflns_used 7255
_cell_measurement_temperature 100(2)
_cell_measurement_theta_max 28.62
_cell_measurement_theta_min 2.23
_cell_volume 3682.8(5)
_computing_cell_refinement 'Bruker SAINT'
_computing_data_collection 'Bruker SMART'
_computing_data_reduction 'Bruker SAINT'
_computing_molecular_graphics 'Bruker SHELXTL'
_computing_publication_material 'Bruker SHELXTL'
_computing_structure_refinement 'SHELXL-97 (Sheldrick, 1997)'
_computing_structure_solution 'SHELXS-97 (Sheldrick, 1990)'
_diffrn_ambient_temperature 100(2)
_diffrn_detector_area_resol_mean 8.26
_diffrn_measured_fraction_theta_full 0.998
_diffrn_measured_fraction_theta_max 0.943
_diffrn_measurement_device_type 'Bruker SMART APEX'
_diffrn_measurement_method \w-scan
_diffrn_radiation_monochromator graphite
_diffrn_radiation_source 'fine-focus sealed tube'
_diffrn_radiation_type MoK\a
_diffrn_radiation_wavelength 0.71073
_diffrn_reflns_av_R_equivalents 0.0195
_diffrn_reflns_av_sigmaI/netI 0.0159
_diffrn_reflns_limit_h_max 14
_diffrn_reflns_limit_h_min -15
_diffrn_reflns_limit_k_max 24
_diffrn_reflns_limit_k_min -24
_diffrn_reflns_limit_l_max 24
_diffrn_reflns_limit_l_min -24
_diffrn_reflns_number 22163
_diffrn_reflns_theta_full 26.00
_diffrn_reflns_theta_max 28.67
_diffrn_reflns_theta_min 2.28
_exptl_absorpt_coefficient_mu 10.162
_exptl_absorpt_correction_T_max 0.4616
_exptl_absorpt_correction_T_min 0.3659
_exptl_absorpt_correction_type multi-scan
_exptl_absorpt_process_details SADABS
_exptl_crystal_colour colourless
_exptl_crystal_density_diffrn 1.989
_exptl_crystal_description prism
_exptl_crystal_F_000 2112
_exptl_crystal_size_max 0.20
_exptl_crystal_size_mid 0.12
_exptl_crystal_size_min 0.09
_refine_diff_density_max 1.407
_refine_diff_density_min -1.394
_refine_diff_density_rms 0.094
_refine_ls_extinction_method none
_refine_ls_goodness_of_fit_ref 1.114
_refine_ls_hydrogen_treatment 'rigid methyls, others riding'
_refine_ls_matrix_type full
_refine_ls_number_parameters 202
_refine_ls_number_reflns 4483
_refine_ls_number_restraints 173
_refine_ls_restrained_S_all 1.092
_refine_ls_R_factor_all 0.0183
_refine_ls_R_factor_gt 0.0170
_refine_ls_shift/su_max 0.004
_refine_ls_shift/su_mean 0.000
_refine_ls_structure_factor_coef Fsqd
_refine_ls_weighting_details 'calc w=1/[\s^2^(Fo^2^)+(0.0141P)^2^+12.1174P] where P=(Fo^2^+2Fc^2^)/3'
_refine_ls_weighting_scheme calc
_refine_ls_wR_factor_gt 0.0389
_refine_ls_wR_factor_ref 0.0393
_reflns_number_gt 4295
_reflns_number_total 4483
_reflns_threshold_expression >2sigma(I)
_cod_data_source_file ic400184p_si_002_5.cif
_cod_data_source_block vch3061syo
_cod_original_sg_symbol_H-M 'C 2/c'
_cod_database_code 4334385

loop_
_symmetry_equiv_pos_as_xyz
'x, y, z'
'-x, y, -z+1/2'
'x+1/2, y+1/2, z'
'-x+1/2, y+1/2, -z+1/2'
'-x, -y, -z'
'x, -y, z-1/2'
'-x+1/2, -y+1/2, -z'
'x+1/2, -y+1/2, z-1/2'

loop_
_atom_site_label
_atom_site_type_symbol
_atom_site_fract_x
_atom_site_fract_y
_atom_site_fract_z
_atom_site_U_iso_or_equiv
_atom_site_adp_type
_atom_site_occupancy
_atom_site_symmetry_multiplicity
_atom_site_calc_flag
_atom_site_refinement_flags
Au1 Au 0.557135(8) 0.540239(5) 0.345205(5) 0.01217(3) Uani 1 1 d .
N1 N 0.30421(18) 0.60800(11) 0.30613(11) 0.0142(4) Uani 1 1 d U
N2 N 0.29595(18) 0.49194(11) 0.32531(11) 0.0140(4) Uani 1 1 d U
N3 N 0.79731(19) 0.46180(11) 0.36735(12) 0.0152(4) Uani 1 1 d U
N4 N 0.82938(19) 0.57693(12) 0.38749(12) 0.0178(4) Uani 1 1 d U
C1 C 0.3747(2) 0.54761(13) 0.32479(13) 0.0129(4) Uani 1 1 d U
C2 C 0.1777(2) 0.51679(15) 0.30689(14) 0.0180(5) Uani 1 1 d U
H2 H 0.1066 0.4881 0.3033 0.022 Uiso 1 1 calc R
C3 C 0.1827(2) 0.59005(14) 0.29488(14) 0.0184(5) Uani 1 1 d U
H3 H 0.1159 0.6227 0.2814 0.022 Uiso 1 1 calc R
C4 C 0.3503(2) 0.68184(14) 0.29795(16) 0.0206(5) Uani 1 1 d U
H4A H 0.4072 0.6962 0.3447 0.031 Uiso 1 1 calc R
H4B H 0.2826 0.7167 0.2868 0.031 Uiso 1 1 calc R
H4C H 0.3922 0.6821 0.2569 0.031 Uiso 1 1 calc R
C11 C 0.7394(2) 0.52672(14) 0.36803(13) 0.0151(5) Uani 1 1 d U
C12 C 0.9216(2) 0.47137(16) 0.38607(15) 0.0205(5) Uani 1 1 d U
H12 H 0.9814 0.4342 0.3893 0.025 Uiso 1 1 calc R
C13 C 0.9415(2) 0.54349(15) 0.39885(16) 0.0226(6) Uani 1 1 d U
H13 H 1.0182 0.5671 0.4130 0.027 Uiso 1 1 calc R
C14 C 0.8133(3) 0.65560(15) 0.39554(17) 0.0245(6) Uani 1 1 d U
H14A H 0.7270 0.6679 0.3793 0.037 Uiso 1 1 calc R
H14B H 0.8586 0.6823 0.3645 0.037 Uiso 1 1 calc R
H14C H 0.8436 0.6696 0.4482 0.037 Uiso 1 1 calc R
C21 C 0.3312(2) 0.41750(13) 0.35304(14) 0.0159(5) Uani 1 1 d U
H21A H 0.4083 0.4037 0.3403 0.019 Uiso 1 1 calc R
H21B H 0.2682 0.3820 0.3285 0.019 Uiso 1 1 calc R
C22 C 0.3465(2) 0.41424(14) 0.43782(14) 0.0185(5) Uani 1 1 d U
H22A H 0.2668 0.4228 0.4496 0.022 Uiso 1 1 calc R
H22B H 0.4015 0.4543 0.4613 0.022 Uiso 1 1 calc R
C23 C 0.3976(2) 0.34074(14) 0.47208(15) 0.0204(5) Uani 1 1 d U
H23A H 0.4025 0.3421 0.5266 0.024 Uiso 1 1 calc R
H23B H 0.3403 0.3012 0.4503 0.024 Uiso 1 1 calc R
C24 C 0.5230(2) 0.32143(13) 0.45995(14) 0.0182(5) Uani 1 1 d U
H24A H 0.5527 0.2762 0.4883 0.022 Uiso 1 1 calc R
H24B H 0.5159 0.3112 0.4061 0.022 Uiso 1 1 calc R
C25 C 0.6152(2) 0.38299(14) 0.48492(14) 0.0190(5) Uani 1 1 d U
H25A H 0.6102 0.3994 0.5356 0.023 Uiso 1 1 calc R
H25B H 0.5922 0.4252 0.4504 0.023 Uiso 1 1 calc R
C26 C 0.7466(2) 0.36237(15) 0.48728(15) 0.0221(5) Uani 1 1 d U
H26A H 0.7983 0.4059 0.5040 0.027 Uiso 1 1 calc R
H26B H 0.7720 0.3234 0.5254 0.027 Uiso 1 1 calc R
C27 C 0.7707(2) 0.33549(14) 0.41339(15) 0.0198(5) Uani 1 1 d U
H27A H 0.7241 0.2897 0.3986 0.024 Uiso 1 1 calc R
H27B H 0.8578 0.3232 0.4216 0.024 Uiso 1 1 calc R
C28 C 0.7379(2) 0.39009(13) 0.34857(14) 0.0163(5) Uani 1 1 d U
H28A H 0.7622 0.3695 0.3043 0.020 Uiso 1 1 calc R
H28B H 0.6489 0.3972 0.3350 0.020 Uiso 1 1 calc R
Br1 Br 0.0000 0.758699(19) 0.2500 0.01803(7) Uani 1 2 d S
Br2 Br 0.5000 0.84136(2) 0.2500 0.03524(11) Uani 1 2 d S

loop_
_atom_site_aniso_label
_atom_site_aniso_U_11
_atom_site_aniso_U_22
_atom_site_aniso_U_33
_atom_site_aniso_U_23
_atom_site_aniso_U_13
_atom_site_aniso_U_12
Au1 0.01112(5) 0.01195(5) 0.01414(5) 0.00020(3) 0.00437(3) -0.00066(3)
N1 0.0140(10) 0.0140(10) 0.0154(10) 0.0003(8) 0.0049(8) 0.0002(8)
N2 0.0140(10) 0.0136(10) 0.0149(10) 0.0006(8) 0.0045(8) -0.0005(8)
N3 0.0120(10) 0.0178(10) 0.0159(10) 0.0005(8) 0.0036(8) -0.0005(8)
N4 0.0159(10) 0.0191(11) 0.0192(10) -0.0038(8) 0.0055(8) -0.0051(8)
C1 0.0143(11) 0.0134(11) 0.0118(11) -0.0012(8) 0.0043(9) 0.0004(9)
C2 0.0123(11) 0.0219(13) 0.0201(12) 0.0005(10) 0.0043(9) -0.0003(9)
C3 0.0131(11) 0.0216(13) 0.0206(12) 0.0016(10) 0.0046(9) 0.0029(9)
C4 0.0229(13) 0.0134(11) 0.0264(14) 0.0029(10) 0.0077(11) 0.0003(10)
C11 0.0153(11) 0.0169(11) 0.0141(11) -0.0006(9) 0.0053(9) -0.0026(9)
C12 0.0109(11) 0.0289(14) 0.0212(13) -0.0002(11) 0.0031(9) 0.0016(10)
C13 0.0133(12) 0.0309(15) 0.0226(13) -0.0017(11) 0.0025(10) -0.0043(10)
C14 0.0264(14) 0.0176(13) 0.0315(15) -0.0054(11) 0.0111(12) -0.0068(11)
C21 0.0182(12) 0.0116(11) 0.0186(12) 0.0000(9) 0.0059(9) 0.0000(9)
C22 0.0229(13) 0.0149(12) 0.0203(12) 0.0009(9) 0.0102(10) 0.0021(10)
C23 0.0260(14) 0.0151(12) 0.0220(13) 0.0028(10) 0.0097(11) -0.0002(10)
C24 0.0241(13) 0.0116(11) 0.0198(12) 0.0022(9) 0.0069(10) 0.0014(9)
C25 0.0252(13) 0.0172(12) 0.0146(11) -0.0003(9) 0.0046(10) -0.0005(10)
C26 0.0236(13) 0.0221(13) 0.0181(12) 0.0031(10) -0.0001(10) 0.0001(10)
C27 0.0200(13) 0.0170(12) 0.0225(13) 0.0033(10) 0.0050(10) 0.0024(10)
C28 0.0156(11) 0.0143(11) 0.0189(12) -0.0008(9) 0.0040(9) 0.0003(9)
Br1 0.01659(16) 0.01513(16) 0.02060(17) 0.000 0.00081(13) 0.000
Br2 0.0281(2) 0.01454(18) 0.0718(3) 0.000 0.0294(2) 0.000

loop_
_atom_type_symbol
_atom_type_description
_atom_type_scat_dispersion_real
_atom_type_scat_dispersion_imag
_atom_type_scat_source
C C 0.0033 0.0016 'International Tables Vol C Tables 4.2.6.8 and 6.1.1.4'
H H 0.0000 0.0000 'International Tables Vol C Tables 4.2.6.8 and 6.1.1.4'
N N 0.0061 0.0033 'International Tables Vol C Tables 4.2.6.8 and 6.1.1.4'
Br Br -0.2901 2.4595 'International Tables Vol C Tables 4.2.6.8 and 6.1.1.4'
Au Au -2.0133 8.8022 'International Tables Vol C Tables 4.2.6.8 and 6.1.1.4'

loop_
_geom_angle_atom_site_label_1
_geom_angle_atom_site_label_2
_geom_angle_atom_site_label_3
_geom_angle
C1 Au1 C11 176.59(10)
C1 N1 C3 110.8(2)
C1 N1 C4 124.5(2)
C3 N1 C4 124.7(2)
C1 N2 C2 111.1(2)
C1 N2 C21 124.5(2)
C2 N2 C21 123.8(2)
C11 N3 C12 110.9(2)
C11 N3 C28 125.4(2)
C12 N3 C28 123.7(2)
C11 N4 C13 110.7(2)
C11 N4 C14 125.9(2)
C13 N4 C14 123.4(2)
N2 C1 N1 104.9(2)
N2 C1 Au1 126.82(17)
N1 C1 Au1 128.28(17)
C3 C2 N2 106.6(2)
C2 C3 N1 106.7(2)
N3 C11 N4 104.7(2)
N3 C11 Au1 125.31(18)
N4 C11 Au1 129.96(19)
C13 C12 N3 106.6(2)
C12 C13 N4 107.0(2)
N2 C21 C22 110.23(19)
C21 C22 C23 113.2(2)
C24 C23 C22 114.6(2)
C25 C24 C23 112.5(2)
C24 C25 C26 115.1(2)
C27 C26 C25 115.5(2)
C26 C27 C28 115.0(2)
N3 C28 C27 112.3(2)

loop_
_geom_bond_atom_site_label_1
_geom_bond_atom_site_label_2
_geom_bond_distance
Au1 C1 2.020(2)
Au1 C11 2.027(2)
N1 C1 1.355(3)
N1 C3 1.384(3)
N1 C4 1.463(3)
N2 C1 1.353(3)
N2 C2 1.381(3)
N2 C21 1.469(3)
N3 C11 1.353(3)
N3 C12 1.383(3)
N3 C28 1.472(3)
N4 C11 1.354(3)
N4 C13 1.381(3)
N4 C14 1.455(3)
C2 C3 1.355(4)
C12 C13 1.343(4)
C21 C22 1.525(3)
C22 C23 1.533(3)
C23 C24 1.531(4)
C24 C25 1.528(4)
C25 C26 1.529(4)
C26 C27 1.525(4)
C27 C28 1.527(3)

loop_
_geom_hbond_atom_site_label_D
_geom_hbond_atom_site_label_H
_geom_hbond_atom_site_label_A
_geom_hbond_distance_DH
_geom_hbond_distance_HA
_geom_hbond_distance_DA
_geom_hbond_angle_DHA
_geom_hbond_site_symmetry_A
C2 H2 Br2 0.95 3.00 3.789(3) 141.5 3_445
C24 H24B Br1 0.99 2.98 3.967(3) 172.1 3_545
